data_4127393
loop_
_publ_author_name
'Claassens, Isabella E.'
'Barbour, Leonard J.'
'Haynes, Delia A.'

_publ_section_title
;
 A Multistimulus Responsive Porous Coordination Polymer:
 Temperature-Mediated Control of Solid-State [2+2] Cycloaddition.
;
_journal_issue 29
_journal_name_full 'Journal of the American Chemical Society'
_journal_page_first 11425
_journal_page_last 11429
_journal_paper_doi 10.1021/jacs.9b05961
_journal_volume 141
_journal_year 2019
_chemical_formula_moiety 'Cd2 C68 H48 N4 O10, 4(C4 H9 N O)'
_chemical_formula_sum 'C76 H66 Cd2 N6 O12'
_chemical_formula_weight 1480.14
_space_group_crystal_system triclinic
_space_group_IT_number 2
_space_group_name_Hall '-P 1'
_space_group_name_H-M_alt 'P -1'
_symmetry_space_group_name_Hall '-P 1'
_symmetry_space_group_name_H-M 'P -1'
_atom_sites_solution_hydrogens geom
_atom_sites_solution_primary 'dual space'
_atom_sites_solution_secondary difmap
_audit_creation_method SHELXL-2016/6
_cell_angle_alpha 114.710(2)
_cell_angle_beta 107.275(2)
_cell_angle_gamma 95.625(2)
_cell_formula_units_Z 2
_cell_length_a 20.0731(12)
_cell_length_b 15.4449(9)
_cell_length_c 15.1647(8)
_cell_measurement_reflns_used 9936
_cell_measurement_temperature 298(2)
_cell_measurement_theta_max 24.78
_cell_measurement_theta_min 2.65
_cell_volume 3942.3(4)
_computing_cell_refinement 'SAINT V8.38A (Bruker, 2016)'
_computing_data_collection 'APEX3 (Bruker, 2017)'
_computing_data_reduction 'SAINT V8.38A (Bruker, 2016)'
_computing_molecular_graphics 'X-Seed (Barbour, 2001; Atwood & Barbour, 2003)'
_computing_publication_material EnCifer
_computing_structure_refinement 'SHELXL-2016/6 (Sheldrick, 2016)'
_computing_structure_solution 'SHELXT 2014/5 (Sheldrick, 2014)'
_diffrn_ambient_temperature 298(2)
_diffrn_detector 'charge integrating pixel array detector'
_diffrn_detector_area_resol_mean 7.4074
_diffrn_detector_type 'Bruker PHOTON II'
_diffrn_measured_fraction_theta_full 0.994
_diffrn_measured_fraction_theta_max 0.994
_diffrn_measurement_device 'four-circle diffractometer'
_diffrn_measurement_device_type 'Bruker D8 Venture'
_diffrn_measurement_method '\f and \w scans'
_diffrn_radiation_collimation 'focusing mirrors'
_diffrn_radiation_monochromator 'multilayer mirror optics'
_diffrn_radiation_type MoK\a
_diffrn_radiation_wavelength 0.71073
_diffrn_reflns_av_R_equivalents 0.0662
_diffrn_reflns_av_unetI/netI 0.0601
_diffrn_reflns_Laue_measured_fraction_full 0.994
_diffrn_reflns_Laue_measured_fraction_max 0.994
_diffrn_reflns_limit_h_max 23
_diffrn_reflns_limit_h_min -23
_diffrn_reflns_limit_k_max 18
_diffrn_reflns_limit_k_min -18
_diffrn_reflns_limit_l_max 18
_diffrn_reflns_limit_l_min -18
_diffrn_reflns_number 66025
_diffrn_reflns_point_group_measured_fraction_full 0.994
_diffrn_reflns_point_group_measured_fraction_max 0.994
_diffrn_reflns_theta_full 25.105
_diffrn_reflns_theta_max 25.105
_diffrn_reflns_theta_min 2.180
_diffrn_source 'microfocus sealed tube'
_diffrn_source_type 'INCOATEC I\ms 3.0'
_diffrn_standards_number 0
_exptl_absorpt_coefficient_mu 0.598
_exptl_absorpt_correction_T_max 1
_exptl_absorpt_correction_T_min 0.9000
_exptl_absorpt_correction_type multi-scan
_exptl_absorpt_process_details 'SADABS-2016/2 (Bruker,2016/2)'
_exptl_crystal_colour 'clear yellow'
_exptl_crystal_density_diffrn 1.247
_exptl_crystal_description 'rhombohedral plate'
_exptl_crystal_F_000 1512
_exptl_crystal_size_max 0.328
_exptl_crystal_size_mid 0.121
_exptl_crystal_size_min 0.066
_refine_diff_density_max 0.605
_refine_diff_density_min -0.622
_refine_diff_density_rms 0.073
_refine_ls_extinction_method none
_refine_ls_goodness_of_fit_ref 1.017
_refine_ls_hydrogen_treatment constr
_refine_ls_matrix_type full
_refine_ls_number_parameters 874
_refine_ls_number_reflns 13961
_refine_ls_number_restraints 0
_refine_ls_restrained_S_all 1.017
_refine_ls_R_factor_all 0.0951
_refine_ls_R_factor_gt 0.0565
_refine_ls_shift/su_max 0.018
_refine_ls_shift/su_mean 0.000
_refine_ls_structure_factor_coef Fsqd
_refine_ls_weighting_details 'w=1/[\s^2^(Fo^2^)+(0.0328P)^2^+7.6674P] where P=(Fo^2^+2Fc^2^)/3'
_refine_ls_weighting_scheme calc
_refine_ls_wR_factor_gt 0.1071
_refine_ls_wR_factor_ref 0.1253
_reflns_Friedel_coverage 0.000
_reflns_number_gt 9332
_reflns_number_total 13961
_reflns_threshold_expression 'I > 2\s(I)'
_cod_data_source_file ja9b05961_si_002.cif
_cod_data_source_block CdPCP_P2_irrad_100K_298K
_cod_database_code 4127393
_shelx_shelxl_version_number 2016/6
_shelx_space_group_comment
;
The symmetry employed for this shelxl refinement is uniquely defined
by the following loop, which should always be used as a source of
symmetry information in preference to the above space-group names.
They are only intended as comments.
;
_shelx_estimated_absorpt_t_min 0.828
_shelx_estimated_absorpt_t_max 0.962

loop_
_space_group_symop_operation_xyz
'x, y, z'
'-x, -y, -z'

loop_
_atom_site_label
_atom_site_type_symbol
_atom_site_fract_x
_atom_site_fract_y
_atom_site_fract_z
_atom_site_U_iso_or_equiv
_atom_site_adp_type
_atom_site_occupancy
_atom_site_site_symmetry_order
_atom_site_calc_flag
_atom_site_refinement_flags_posn
_atom_site_refinement_flags_adp
_atom_site_refinement_flags_occupancy
_atom_site_disorder_assembly
_atom_site_disorder_group
Cd1 Cd -0.06818(2) 1.09926(3) 0.97515(3) 0.04426(12) Uani 1 1 d . . . . .
N2 N -0.0101(2) 1.0913(3) 0.8578(3) 0.0550(12) Uani 1 1 d . . . . .
C3 C -0.0113(3) 1.0049(4) 0.7840(5) 0.0622(16) Uani 1 1 d . . . . .
H3 H -0.024649 0.948702 0.789856 0.075 Uiso 1 1 calc R U . . .
C4 C 0.0063(3) 0.9937(4) 0.6988(4) 0.0608(16) Uani 1 1 d . . . . .
H4 H 0.006020 0.931673 0.650507 0.073 Uiso 1 1 calc R U . . .
C5 C 0.0243(3) 1.0758(4) 0.6859(5) 0.0624(16) Uani 1 1 d . . . . .
C6 C 0.0304(4) 1.1655(5) 0.7666(5) 0.080(2) Uani 1 1 d . . . . .
H6 H 0.047009 1.223255 0.765390 0.096 Uiso 1 1 calc R U . . .
C7 C 0.0121(3) 1.1708(4) 0.8493(5) 0.0739(19) Uani 1 1 d . . . . .
H7 H 0.015462 1.232585 0.901381 0.089 Uiso 1 1 calc R U . . .
C8 C 0.0257(4) 1.0661(5) 0.5829(5) 0.0716(18) Uani 1 1 d . . . . .
H8 H 0.049410 1.129533 0.592156 0.086 Uiso 1 1 calc R U . . .
C9 C 0.0540(3) 0.9820(5) 0.5166(5) 0.0709(18) Uani 1 1 d . . . . .
H9 H 0.063197 0.937700 0.547391 0.085 Uiso 1 1 calc R U . . .
C10 C 0.1173(3) 1.0087(5) 0.4892(5) 0.0638(16) Uani 1 1 d . . . . .
C11 C 0.1359(3) 0.9309(5) 0.4247(5) 0.0677(17) Uani 1 1 d . . . . .
H11 H 0.118316 0.868127 0.414626 0.081 Uiso 1 1 calc R U . . .
C12 C 0.1798(3) 0.9431(5) 0.3745(5) 0.0659(16) Uani 1 1 d . . . . .
H12 H 0.189446 0.888349 0.328064 0.079 Uiso 1 1 calc R U . . .
C13 C 0.2099(3) 1.0368(5) 0.3923(4) 0.0593(15) Uani 1 1 d . . . . .
C14 C 0.1968(3) 1.1175(5) 0.4645(5) 0.0704(17) Uani 1 1 d . . . . .
H14 H 0.218554 1.181087 0.481012 0.084 Uiso 1 1 calc R U . . .
C15 C 0.1501(3) 1.1020(5) 0.5127(5) 0.0734(18) Uani 1 1 d . . . . .
H15 H 0.141224 1.156044 0.561354 0.088 Uiso 1 1 calc R U . . .
C16 C 0.2509(3) 1.0432(4) 0.3290(4) 0.0635(16) Uani 1 1 d . . . . .
H16 H 0.254430 0.982818 0.282445 0.076 Uiso 1 1 calc R U . . .
C17 C 0.2838(3) 1.1203(4) 0.3267(4) 0.0591(15) Uani 1 1 d . . . . .
H17 H 0.285635 1.182938 0.375774 0.071 Uiso 1 1 calc R U . . .
C18 C 0.3173(3) 1.1126(4) 0.2512(4) 0.0493(13) Uani 1 1 d . . . . .
C19 C 0.3056(3) 1.0243(4) 0.1644(4) 0.0577(15) Uani 1 1 d . . . . .
H19 H 0.276802 0.967296 0.154010 0.069 Uiso 1 1 calc R U . . .
C20 C 0.3362(3) 1.0198(4) 0.0930(4) 0.0606(16) Uani 1 1 d . . . . .
H20 H 0.328047 0.958575 0.036404 0.073 Uiso 1 1 calc R U . . .
N21 N 0.3770(2) 1.0980(3) 0.1003(3) 0.0488(11) Uani 1 1 d . . . . .
C22 C 0.3880(3) 1.1827(4) 0.1828(5) 0.0597(15) Uani 1 1 d . . . . .
H22 H 0.416055 1.238726 0.190147 0.072 Uiso 1 1 calc R U . . .
C23 C 0.3604(3) 1.1935(4) 0.2592(5) 0.0622(16) Uani 1 1 d . . . . .
H23 H 0.370831 1.255231 0.316237 0.075 Uiso 1 1 calc R U . . .
Cd24 Cd 0.42214(2) 1.08302(3) -0.02937(3) 0.04636(13) Uani 1 1 d . . . . .
N25 N 0.4777(2) 1.0681(3) -0.1485(3) 0.0533(11) Uani 1 1 d . . . . .
C26 C 0.4781(3) 0.9820(4) -0.2216(4) 0.0603(16) Uani 1 1 d . . . . .
H26 H 0.455175 0.924608 -0.225190 0.072 Uiso 1 1 calc R U . . .
C27 C 0.5104(3) 0.9731(4) -0.2919(5) 0.0665(17) Uani 1 1 d . . . . .
H27 H 0.508958 0.911082 -0.341535 0.080 Uiso 1 1 calc R U . . .
C28 C 0.5453(3) 1.0574(5) -0.2884(5) 0.0621(16) Uani 1 1 d . . . . .
C29 C 0.5448(3) 1.1463(5) -0.2121(5) 0.0725(18) Uani 1 1 d . . . . .
H29 H 0.567729 1.204969 -0.206120 0.087 Uiso 1 1 calc R U . . .
C30 C 0.5109(3) 1.1489(4) -0.1453(5) 0.0673(17) Uani 1 1 d . . . . .
H30 H 0.511058 1.210035 -0.095336 0.081 Uiso 1 1 calc R U . . .
C31 C 0.5797(3) 1.0469(5) -0.3651(5) 0.0714(18) Uani 1 1 d . . . . .
H31 H 0.578754 0.983309 -0.410733 0.086 Uiso 1 1 calc R U . . .
C32 C 0.6111(3) 1.1186(5) -0.3743(5) 0.0684(17) Uani 1 1 d . . . . .
H32 H 0.611216 1.182103 -0.329447 0.082 Uiso 1 1 calc R U . . .
C33 C 0.6466(3) 1.1090(5) -0.4489(5) 0.0619(16) Uani 1 1 d . . . . .
C34 C 0.6397(3) 1.0189(5) -0.5314(5) 0.0664(17) Uani 1 1 d . . . . .
H34 H 0.611891 0.961878 -0.540424 0.080 Uiso 1 1 calc R U . . .
C35 C 0.6736(3) 1.0122(5) -0.6012(5) 0.0665(17) Uani 1 1 d . . . . .
H35 H 0.667956 0.951129 -0.656391 0.080 Uiso 1 1 calc R U . . .
C36 C 0.7162(3) 1.0972(5) -0.5882(5) 0.0609(16) Uani 1 1 d . . . . .
C37 C 0.7223(4) 1.1872(5) -0.5048(5) 0.078(2) Uani 1 1 d . . . . .
H37 H 0.750572 1.244790 -0.494176 0.093 Uiso 1 1 calc R U . . .
C38 C 0.6872(4) 1.1922(5) -0.4385(5) 0.083(2) Uani 1 1 d . . . . .
H38 H 0.691044 1.253410 -0.385130 0.100 Uiso 1 1 calc R U . . .
C39 C 0.7514(3) 1.0873(5) -0.6622(5) 0.0644(16) Uani 1 1 d . . . . .
H39 H 0.734713 1.027753 -0.723712 0.077 Uiso 1 1 calc R U . . .
C40 C 0.8043(3) 1.1533(5) -0.6516(5) 0.0731(18) Uani 1 1 d . . . . .
H40 H 0.823640 1.212035 -0.589172 0.088 Uiso 1 1 calc R U . . .
C41 C 0.8347(3) 1.1400(4) -0.7321(5) 0.0571(15) Uani 1 1 d . . . . .
C42 C 0.8120(3) 1.0559(4) -0.8259(5) 0.0657(17) Uani 1 1 d . . . . .
H42 H 0.777544 1.002155 -0.839803 0.079 Uiso 1 1 calc R U . . .
C43 C 0.8402(3) 1.0513(4) -0.8990(4) 0.0634(16) Uani 1 1 d . . . . .
H43 H 0.823594 0.993190 -0.962017 0.076 Uiso 1 1 calc R U . . .
N44 N 0.8893(2) 1.1230(3) -0.8871(4) 0.0500(11) Uani 1 1 d . . . . .
C45 C 0.9124(4) 1.2032(5) -0.7967(5) 0.078(2) Uani 1 1 d . . . . .
H45 H 0.947270 1.255312 -0.785111 0.093 Uiso 1 1 calc R U . . .
C46 C 0.8876(4) 1.2140(5) -0.7183(5) 0.086(2) Uani 1 1 d . . . . .
H46 H 0.906751 1.271971 -0.655061 0.103 Uiso 1 1 calc R U . . .
O47 O -0.13300(19) 0.9427(2) 0.8992(3) 0.0541(9) Uani 1 1 d . . . . .
C48 C -0.0998(3) 0.8771(4) 0.8963(4) 0.0449(12) Uani 1 1 d . . . . .
O49 O -0.03553(19) 0.8860(3) 0.9019(3) 0.0548(9) Uani 1 1 d . . . . .
C50 C -0.1389(3) 0.7844(3) 0.8860(4) 0.0445(12) Uani 1 1 d . . . . .
C51 C -0.2028(3) 0.7771(4) 0.9022(5) 0.0593(16) Uani 1 1 d . . . . .
H51 H -0.223873 0.829825 0.914761 0.071 Uiso 1 1 calc R U . . .
C52 C -0.2361(3) 0.6939(4) 0.9003(5) 0.0722(19) Uani 1 1 d . . . . .
H52 H -0.278288 0.691478 0.913911 0.087 Uiso 1 1 calc R U . . .
C53 C -0.2067(3) 0.6145(4) 0.8783(5) 0.0681(17) Uani 1 1 d . . . . .
C54 C -0.1454(3) 0.6182(4) 0.8575(6) 0.081(2) Uani 1 1 d . . . . .
H54 H -0.126391 0.563484 0.840448 0.097 Uiso 1 1 calc R U . . .
C55 C -0.1110(3) 0.7025(4) 0.8616(5) 0.0613(16) Uani 1 1 d . . . . .
H55 H -0.068872 0.704388 0.847910 0.074 Uiso 1 1 calc R U . . .
O56 O -0.2454(2) 0.5330(3) 0.8741(4) 0.0949(16) Uani 1 1 d . . . . .
C57 C -0.2114(3) 0.4670(4) 0.8972(6) 0.0712(18) Uani 1 1 d . . . . .
C58 C -0.2537(3) 0.3729(4) 0.8485(5) 0.0608(15) Uani 1 1 d . . . . .
H58 H -0.301114 0.357012 0.803171 0.073 Uiso 1 1 calc R U . . .
C59 C -0.2252(3) 0.3014(4) 0.8674(5) 0.0561(15) Uani 1 1 d . . . . .
H59 H -0.253553 0.236986 0.832827 0.067 Uiso 1 1 calc R U . . .
C60 C -0.1561(3) 0.3239(4) 0.9359(4) 0.0508(13) Uani 1 1 d . . . . .
C61 C -0.1147(4) 0.4208(4) 0.9867(6) 0.087(2) Uani 1 1 d . . . . .
H61 H -0.067574 0.437489 1.033507 0.105 Uiso 1 1 calc R U . . .
C62 C -0.1430(4) 0.4925(4) 0.9681(6) 0.097(3) Uani 1 1 d . . . . .
H62 H -0.115601 0.557538 1.003737 0.116 Uiso 1 1 calc R U . . .
C63 C -0.1240(3) 0.2456(4) 0.9542(5) 0.0505(14) Uani 1 1 d . . . . .
O64 O -0.1611(2) 0.1581(3) 0.8997(3) 0.0578(10) Uani 1 1 d . . . . .
O65 O -0.0620(2) 0.2712(3) 1.0226(3) 0.0627(10) Uani 1 1 d . . . . .
O66 O 0.3679(2) 0.9213(2) -0.1059(3) 0.0555(10) Uani 1 1 d . . . . .
C67 C 0.4009(3) 0.8555(4) -0.1064(4) 0.0460(13) Uani 1 1 d . . . . .
O68 O 0.4657(2) 0.8634(3) -0.0972(3) 0.0602(10) Uani 1 1 d . . . . .
C69 C 0.3594(3) 0.7621(4) -0.1186(4) 0.0486(13) Uani 1 1 d . . . . .
C70 C 0.2898(3) 0.7533(4) -0.1188(4) 0.0579(15) Uani 1 1 d . . . . .
H70 H 0.267825 0.804346 -0.115172 0.070 Uiso 1 1 calc R U . . .
C71 C 0.2528(3) 0.6699(4) -0.1244(5) 0.0686(18) Uani 1 1 d . . . . .
H71 H 0.206483 0.665203 -0.123510 0.082 Uiso 1 1 calc R U . . .
C72 C 0.2849(3) 0.5935(4) -0.1313(5) 0.0681(17) Uani 1 1 d . . . . .
C73 C 0.3533(3) 0.6006(4) -0.1330(5) 0.0734(19) Uani 1 1 d . . . . .
H73 H 0.374464 0.548468 -0.139246 0.088 Uiso 1 1 calc R U . . .
C74 C 0.3905(3) 0.6850(4) -0.1254(5) 0.0619(16) Uani 1 1 d . . . . .
H74 H 0.437178 0.689963 -0.124932 0.074 Uiso 1 1 calc R U . . .
O75 O 0.2423(2) 0.5105(3) -0.1434(4) 0.0994(17) Uani 1 1 d . . . . .
C76 C 0.2744(4) 0.4425(4) -0.1205(6) 0.073(2) Uani 1 1 d . . . . .
C77 C 0.2423(4) 0.3455(5) -0.1905(6) 0.082(2) Uani 1 1 d . . . . .
H77 H 0.202443 0.327665 -0.250849 0.098 Uiso 1 1 calc R U . . .
C78 C 0.2702(4) 0.2734(4) -0.1706(5) 0.0714(18) Uani 1 1 d . . . . .
H78 H 0.248733 0.207173 -0.218139 0.086 Uiso 1 1 calc R U . . .
C79 C 0.3283(3) 0.2990(4) -0.0824(5) 0.0565(15) Uani 1 1 d . . . . .
C80 C 0.3580(3) 0.3978(4) -0.0104(5) 0.0669(17) Uani 1 1 d . . . . .
H80 H 0.396820 0.416012 0.051270 0.080 Uiso 1 1 calc R U . . .
C81 C 0.3305(4) 0.4699(4) -0.0293(6) 0.079(2) Uani 1 1 d . . . . .
H81 H 0.350138 0.536149 0.019631 0.094 Uiso 1 1 calc R U . . .
C82 C 0.3616(3) 0.2222(4) -0.0612(5) 0.0515(14) Uani 1 1 d . . . . .
O83 O 0.3287(2) 0.1334(3) -0.1210(3) 0.0657(11) Uani 1 1 d . . . . .
O84 O 0.4201(2) 0.2507(3) 0.0141(3) 0.0651(11) Uani 1 1 d . . . . .
O91 O 0.3978(6) 0.4131(6) -0.5268(6) 0.218(4) Uani 1 1 d . . . . .
C93 C 0.4683(7) 0.5451(8) -0.3469(9) 0.172(5) Uani 1 1 d . . . . .
H93A H 0.474784 0.615278 -0.313588 0.259 Uiso 1 1 calc R U . A 1
H93B H 0.447685 0.517474 -0.311911 0.259 Uiso 1 1 calc R U . A 1
H93C H 0.514181 0.530690 -0.343386 0.259 Uiso 1 1 calc R U . A 1
C95 C 0.3450(8) 0.5228(11) -0.6031(10) 0.240(8) Uani 1 1 d . . . . .
H95A H 0.330495 0.574137 -0.618069 0.360 Uiso 1 1 calc R U . B 1
H95B H 0.369875 0.489451 -0.647148 0.360 Uiso 1 1 calc R U . B 1
H95C H 0.303079 0.476563 -0.616183 0.360 Uiso 1 1 calc R U . B 1
C96 C 0.4135(7) 0.6707(8) -0.4115(10) 0.212(6) Uani 1 1 d . . . . .
H96A H 0.393070 0.708680 -0.443844 0.318 Uiso 1 1 calc R U . C 1
H96B H 0.394972 0.675999 -0.358372 0.318 Uiso 1 1 calc R U . C 1
H96C H 0.465049 0.695216 -0.380367 0.318 Uiso 1 1 calc R U . C 1
O85 O 0.4347(3) 0.6505(5) -0.7391(6) 0.150(3) Uani 1 1 d . . . . .
C86 C 0.5000(7) 0.6857(8) -0.6772(12) 0.136(4) Uani 1 1 d . . . . .
C87 C 0.5252(6) 0.7447(8) -0.5560(8) 0.161(4) Uani 1 1 d . . . . .
H87A H 0.547037 0.706407 -0.525182 0.241 Uiso 1 1 calc R U . . .
H87B H 0.484367 0.758800 -0.537269 0.241 Uiso 1 1 calc R U . . .
H87C H 0.559753 0.805446 -0.530802 0.241 Uiso 1 1 calc R U . . .
N88 N 0.5480(5) 0.6767(6) -0.7103(9) 0.137(3) Uani 1 1 d . . . . .
C89 C 0.5259(6) 0.6181(8) -0.8337(9) 0.155(4) Uani 1 1 d . . . . .
H89A H 0.474285 0.600424 -0.867368 0.232 Uiso 1 1 calc R U . . .
H89B H 0.542890 0.559393 -0.851536 0.232 Uiso 1 1 calc R U . . .
H89C H 0.547090 0.658976 -0.856682 0.232 Uiso 1 1 calc R U . . .
C90 C 0.6267(5) 0.7152(9) -0.6498(9) 0.193(6) Uani 1 1 d . . . . .
H90A H 0.651938 0.696717 -0.696931 0.290 Uiso 1 1 calc R U . . .
H90B H 0.638415 0.785767 -0.610622 0.290 Uiso 1 1 calc R U . . .
H90C H 0.640817 0.688087 -0.602591 0.290 Uiso 1 1 calc R U . . .
N94 N 0.3940(14) 0.5667(18) -0.4910(18) 0.133(5) Uani 0.502(14) 1 d . . P D 1
C92 C 0.416(2) 0.499(3) -0.466(2) 0.159(10) Uani 0.502(14) 1 d . . P D 1
N98 N 0.4185(15) 0.5658(18) -0.427(2) 0.133(5) Uani 0.498(14) 1 d . . P D 2
C97 C 0.380(2) 0.493(3) -0.530(2) 0.159(10) Uani 0.498(14) 1 d . . P D 2

loop_
_atom_site_aniso_label
_atom_site_aniso_U_11
_atom_site_aniso_U_22
_atom_site_aniso_U_33
_atom_site_aniso_U_23
_atom_site_aniso_U_13
_atom_site_aniso_U_12
Cd1 0.0526(3) 0.0468(2) 0.0554(3) 0.0342(2) 0.0318(2) 0.01989(19)
N2 0.061(3) 0.068(3) 0.057(3) 0.040(3) 0.034(3) 0.019(3)
C3 0.084(4) 0.073(4) 0.076(4) 0.055(4) 0.055(4) 0.042(4)
C4 0.082(4) 0.070(4) 0.065(4) 0.044(3) 0.050(4) 0.035(3)
C5 0.077(4) 0.068(4) 0.070(4) 0.039(3) 0.054(4) 0.023(3)
C6 0.107(6) 0.066(4) 0.093(5) 0.043(4) 0.067(5) 0.009(4)
C7 0.097(5) 0.059(4) 0.074(4) 0.029(3) 0.053(4) 0.003(3)
C8 0.094(5) 0.077(4) 0.082(5) 0.048(4) 0.064(4) 0.029(4)
C9 0.084(5) 0.095(5) 0.086(5) 0.063(4) 0.064(4) 0.044(4)
C10 0.061(4) 0.090(5) 0.074(4) 0.059(4) 0.037(3) 0.028(4)
C11 0.071(4) 0.093(5) 0.082(4) 0.060(4) 0.051(4) 0.040(4)
C12 0.064(4) 0.080(4) 0.078(4) 0.047(4) 0.045(4) 0.021(3)
C13 0.050(3) 0.086(4) 0.053(4) 0.035(3) 0.030(3) 0.017(3)
C14 0.071(4) 0.080(4) 0.063(4) 0.028(3) 0.039(4) 0.013(4)
C15 0.070(4) 0.094(5) 0.071(4) 0.038(4) 0.046(4) 0.025(4)
C16 0.061(4) 0.074(4) 0.065(4) 0.031(3) 0.041(3) 0.013(3)
C17 0.060(4) 0.068(4) 0.062(4) 0.027(3) 0.042(3) 0.023(3)
C18 0.048(3) 0.052(3) 0.057(4) 0.026(3) 0.031(3) 0.012(3)
C19 0.059(4) 0.053(3) 0.067(4) 0.026(3) 0.038(3) 0.001(3)
C20 0.075(4) 0.048(3) 0.064(4) 0.020(3) 0.047(3) 0.004(3)
N21 0.049(3) 0.052(3) 0.057(3) 0.028(2) 0.032(2) 0.013(2)
C22 0.067(4) 0.054(4) 0.070(4) 0.033(3) 0.037(3) 0.007(3)
C23 0.076(4) 0.051(3) 0.065(4) 0.023(3) 0.041(3) 0.014(3)
Cd24 0.0567(3) 0.0429(2) 0.0652(3) 0.0350(2) 0.0401(2) 0.01962(19)
N25 0.066(3) 0.056(3) 0.060(3) 0.034(2) 0.041(3) 0.020(2)
C26 0.082(4) 0.060(4) 0.075(4) 0.045(3) 0.055(4) 0.027(3)
C27 0.090(5) 0.069(4) 0.076(4) 0.047(3) 0.053(4) 0.035(4)
C28 0.071(4) 0.078(4) 0.074(4) 0.050(4) 0.048(4) 0.033(3)
C29 0.087(5) 0.069(4) 0.087(5) 0.048(4) 0.051(4) 0.013(4)
C30 0.087(5) 0.059(4) 0.073(4) 0.033(3) 0.051(4) 0.012(3)
C31 0.078(5) 0.088(5) 0.086(5) 0.057(4) 0.052(4) 0.035(4)
C32 0.070(4) 0.087(5) 0.076(4) 0.053(4) 0.041(4) 0.028(4)
C33 0.064(4) 0.082(4) 0.057(4) 0.039(4) 0.033(3) 0.022(3)
C34 0.060(4) 0.086(5) 0.070(4) 0.049(4) 0.032(3) 0.010(3)
C35 0.066(4) 0.081(4) 0.066(4) 0.038(3) 0.039(3) 0.017(3)
C36 0.064(4) 0.084(4) 0.067(4) 0.050(4) 0.043(3) 0.027(3)
C37 0.102(5) 0.082(5) 0.082(5) 0.047(4) 0.064(4) 0.024(4)
C38 0.113(6) 0.084(5) 0.092(5) 0.050(4) 0.074(5) 0.031(4)
C39 0.074(4) 0.081(4) 0.063(4) 0.042(3) 0.046(3) 0.024(3)
C40 0.082(5) 0.075(4) 0.075(4) 0.036(4) 0.048(4) 0.010(4)
C41 0.065(4) 0.066(4) 0.064(4) 0.038(3) 0.043(3) 0.022(3)
C42 0.069(4) 0.062(4) 0.078(4) 0.030(4) 0.052(4) 0.007(3)
C43 0.070(4) 0.057(4) 0.059(4) 0.015(3) 0.041(3) 0.005(3)
N44 0.054(3) 0.054(3) 0.062(3) 0.033(3) 0.038(2) 0.017(2)
C45 0.103(5) 0.062(4) 0.075(5) 0.025(4) 0.059(4) 0.001(4)
C46 0.103(6) 0.064(4) 0.079(5) 0.012(4) 0.060(4) -0.011(4)
O47 0.061(2) 0.047(2) 0.078(3) 0.039(2) 0.040(2) 0.0235(19)
C48 0.053(3) 0.050(3) 0.045(3) 0.030(3) 0.025(3) 0.014(3)
O49 0.050(2) 0.073(2) 0.068(3) 0.050(2) 0.031(2) 0.0193(19)
C50 0.045(3) 0.042(3) 0.058(3) 0.031(3) 0.023(3) 0.014(2)
C51 0.063(4) 0.049(3) 0.098(5) 0.047(3) 0.050(4) 0.026(3)
C52 0.068(4) 0.061(4) 0.125(6) 0.060(4) 0.057(4) 0.026(3)
C53 0.052(4) 0.058(4) 0.112(5) 0.058(4) 0.028(4) 0.015(3)
C54 0.067(4) 0.049(4) 0.143(6) 0.053(4) 0.046(4) 0.029(3)
C55 0.056(4) 0.050(3) 0.100(5) 0.043(3) 0.043(4) 0.026(3)
O56 0.059(3) 0.069(3) 0.193(5) 0.096(3) 0.042(3) 0.022(2)
C57 0.059(4) 0.055(4) 0.118(6) 0.058(4) 0.031(4) 0.019(3)
C58 0.052(4) 0.049(3) 0.089(4) 0.042(3) 0.022(3) 0.016(3)
C59 0.051(4) 0.040(3) 0.083(4) 0.035(3) 0.024(3) 0.011(3)
C60 0.058(4) 0.041(3) 0.067(4) 0.034(3) 0.027(3) 0.017(3)
C61 0.066(4) 0.051(4) 0.124(6) 0.051(4) 0.000(4) 0.001(3)
C62 0.081(5) 0.043(4) 0.143(7) 0.054(4) 0.001(5) 0.002(4)
C63 0.066(4) 0.043(3) 0.060(4) 0.033(3) 0.032(3) 0.020(3)
O64 0.059(2) 0.039(2) 0.082(3) 0.036(2) 0.022(2) 0.0165(19)
O65 0.065(3) 0.056(2) 0.073(3) 0.040(2) 0.019(2) 0.019(2)
O66 0.070(3) 0.042(2) 0.076(3) 0.0339(19) 0.045(2) 0.0201(19)
C67 0.054(4) 0.048(3) 0.048(3) 0.026(3) 0.029(3) 0.016(3)
O68 0.053(2) 0.071(3) 0.078(3) 0.047(2) 0.033(2) 0.014(2)
C69 0.052(3) 0.042(3) 0.066(4) 0.032(3) 0.031(3) 0.016(3)
C70 0.064(4) 0.045(3) 0.083(4) 0.039(3) 0.035(3) 0.020(3)
C71 0.049(4) 0.057(4) 0.122(5) 0.058(4) 0.035(4) 0.017(3)
C72 0.056(4) 0.048(3) 0.115(5) 0.051(4) 0.032(4) 0.015(3)
C73 0.071(4) 0.051(4) 0.129(6) 0.058(4) 0.048(4) 0.033(3)
C74 0.055(4) 0.056(4) 0.096(5) 0.045(3) 0.039(3) 0.025(3)
O75 0.055(3) 0.067(3) 0.206(5) 0.096(3) 0.041(3) 0.017(2)
C76 0.063(4) 0.047(4) 0.141(6) 0.066(4) 0.045(4) 0.022(3)
C77 0.065(4) 0.075(5) 0.116(6) 0.067(4) 0.017(4) 0.014(4)
C78 0.080(5) 0.049(4) 0.095(5) 0.045(4) 0.029(4) 0.014(3)
C79 0.067(4) 0.048(3) 0.084(4) 0.044(3) 0.044(4) 0.024(3)
C80 0.071(4) 0.046(4) 0.097(5) 0.042(3) 0.036(4) 0.018(3)
C81 0.082(5) 0.049(4) 0.119(6) 0.048(4) 0.042(5) 0.024(4)
C82 0.061(4) 0.042(3) 0.079(4) 0.041(3) 0.041(3) 0.018(3)
O83 0.072(3) 0.048(2) 0.093(3) 0.043(2) 0.034(2) 0.022(2)
O84 0.070(3) 0.050(2) 0.089(3) 0.043(2) 0.031(3) 0.020(2)
O91 0.310(12) 0.108(6) 0.154(7) 0.015(5) 0.043(7) 0.073(7)
C93 0.210(13) 0.137(10) 0.145(10) 0.056(9) 0.050(10) 0.042(9)
C95 0.293(19) 0.259(17) 0.146(12) 0.119(13) 0.011(12) 0.084(14)
C96 0.261(17) 0.104(9) 0.260(15) 0.082(10) 0.089(13) 0.048(10)
O85 0.069(4) 0.135(5) 0.228(8) 0.084(5) 0.038(5) 0.018(4)
C86 0.110(9) 0.119(8) 0.234(15) 0.120(10) 0.077(10) 0.048(7)
C87 0.207(13) 0.171(10) 0.108(8) 0.058(7) 0.066(8) 0.079(9)
N88 0.112(7) 0.115(6) 0.220(11) 0.099(7) 0.079(8) 0.041(6)
C89 0.166(11) 0.160(10) 0.154(10) 0.067(8) 0.085(9) 0.053(8)
C90 0.060(6) 0.222(13) 0.239(14) 0.075(11) 0.036(8) 0.014(7)
N94 0.177(17) 0.114(9) 0.099(15) 0.041(13) 0.056(16) 0.033(11)
C92 0.19(3) 0.105(12) 0.10(2) -0.017(18) 0.032(17) 0.017(18)
N98 0.177(17) 0.114(9) 0.099(15) 0.041(13) 0.056(16) 0.033(11)
C97 0.19(3) 0.105(12) 0.10(2) -0.017(18) 0.032(17) 0.017(18)

loop_
_atom_type_symbol
_atom_type_description
_atom_type_scat_dispersion_real
_atom_type_scat_dispersion_imag
_atom_type_scat_source
C C 0.0033 0.0016 'International Tables Vol C Tables 4.2.6.8 and 6.1.1.4'
H H 0.0000 0.0000 'International Tables Vol C Tables 4.2.6.8 and 6.1.1.4'
N N 0.0061 0.0033 'International Tables Vol C Tables 4.2.6.8 and 6.1.1.4'
O O 0.0106 0.0060 'International Tables Vol C Tables 4.2.6.8 and 6.1.1.4'
Cd Cd -0.8075 1.2024 'International Tables Vol C Tables 4.2.6.8 and 6.1.1.4'

loop_
_geom_angle_atom_site_label_1
_geom_angle_atom_site_label_2
_geom_angle_atom_site_label_3
_geom_angle
_geom_angle_site_symmetry_1
_geom_angle_site_symmetry_3
O47 Cd1 O49 106.73(13) . 2_577
O47 Cd1 O64 96.27(13) . 1_565
O49 Cd1 O64 154.68(13) 2_577 1_565
O47 Cd1 N2 101.45(14) . .
O49 Cd1 N2 92.13(14) 2_577 .
O64 Cd1 N2 93.56(14) 1_565 .
O47 Cd1 N44 85.03(14) . 1_457
O49 Cd1 N44 81.05(14) 2_577 1_457
O64 Cd1 N44 90.75(14) 1_565 1_457
N2 Cd1 N44 171.76(16) . 1_457
O47 Cd1 O65 150.21(14) . 1_565
O49 Cd1 O65 100.43(13) 2_577 1_565
O64 Cd1 O65 55.03(13) 1_565 1_565
N2 Cd1 O65 89.34(14) . 1_565
N44 Cd1 O65 87.38(13) 1_457 1_565
O47 Cd1 C63 123.50(17) . 1_565
O49 Cd1 C63 127.86(17) 2_577 1_565
O64 Cd1 C63 27.47(14) 1_565 1_565
N2 Cd1 C63 90.96(15) . 1_565
N44 Cd1 C63 89.62(14) 1_457 1_565
O65 Cd1 C63 27.57(14) 1_565 1_565
C3 N2 C7 116.6(5) . .
C3 N2 Cd1 120.6(3) . .
C7 N2 Cd1 121.5(4) . .
N2 C3 C4 123.6(5) . .
N2 C3 H3 118.2 . .
C4 C3 H3 118.2 . .
C3 C4 C5 119.7(5) . .
C3 C4 H4 120.2 . .
C5 C4 H4 120.2 . .
C6 C5 C4 115.9(5) . .
C6 C5 C8 121.5(5) . .
C4 C5 C8 121.9(5) . .
C5 C6 C7 120.7(5) . .
C5 C6 H6 119.6 . .
C7 C6 H6 119.6 . .
N2 C7 C6 123.0(6) . .
N2 C7 H7 118.5 . .
C6 C7 H7 118.5 . .
C5 C8 C9 119.4(5) . .
C5 C8 C9 115.6(5) . 2_576
C9 C8 C9 88.8(5) . 2_576
C5 C8 H8 110.5 . .
C9 C8 H8 110.5 . .
C9 C8 H8 110.5 2_576 .
C10 C9 C8 118.8(5) . .
C10 C9 C8 114.5(5) . 2_576
C8 C9 C8 91.2(5) . 2_576
C10 C9 H9 110.3 . .
C8 C9 H9 110.3 . .
C8 C9 H9 110.3 2_576 .
C11 C10 C15 118.4(5) . .
C11 C10 C9 115.5(6) . .
C15 C10 C9 125.5(6) . .
C10 C11 C12 121.5(6) . .
C10 C11 H11 119.2 . .
C12 C11 H11 119.2 . .
C11 C12 C13 120.6(6) . .
C11 C12 H12 119.7 . .
C13 C12 H12 119.7 . .
C14 C13 C12 118.6(5) . .
C14 C13 C16 124.0(6) . .
C12 C13 C16 117.4(5) . .
C13 C14 C15 119.2(6) . .
C13 C14 H14 120.4 . .
C15 C14 H14 120.4 . .
C10 C15 C14 121.3(6) . .
C10 C15 H15 119.4 . .
C14 C15 H15 119.4 . .
C17 C16 C13 130.9(6) . .
C17 C16 H16 114.5 . .
C13 C16 H16 114.5 . .
C16 C17 C18 123.6(5) . .
C16 C17 H17 118.2 . .
C18 C17 H17 118.2 . .
C19 C18 C23 115.3(5) . .
C19 C18 C17 121.9(5) . .
C23 C18 C17 122.7(5) . .
C20 C19 C18 120.6(5) . .
C20 C19 H19 119.7 . .
C18 C19 H19 119.7 . .
N21 C20 C19 123.9(5) . .
N21 C20 H20 118.1 . .
C19 C20 H20 118.1 . .
C22 N21 C20 115.7(4) . .
C22 N21 Cd24 123.2(3) . .
C20 N21 Cd24 121.1(3) . .
N21 C22 C23 124.1(5) . .
N21 C22 H22 118.0 . .
C23 C22 H22 118.0 . .
C22 C23 C18 120.3(5) . .
C22 C23 H23 119.8 . .
C18 C23 H23 119.8 . .
O66 Cd24 O68 116.74(13) . 2_675
O66 Cd24 N21 85.45(13) . .
O68 Cd24 N21 86.94(14) 2_675 .
O66 Cd24 N25 95.34(13) . .
O68 Cd24 N25 87.89(14) 2_675 .
N21 Cd24 N25 174.54(15) . .
O66 Cd24 O83 98.96(14) . 1_565
O68 Cd24 O83 144.28(13) 2_675 1_565
N21 Cd24 O83 95.42(14) . 1_565
N25 Cd24 O83 89.79(14) . 1_565
O66 Cd24 O84 152.31(15) . 1_565
O68 Cd24 O84 89.73(14) 2_675 1_565
N21 Cd24 O84 88.24(14) . 1_565
N25 Cd24 O84 93.48(14) . 1_565
O83 Cd24 O84 54.84(14) 1_565 1_565
O66 Cd24 C82 126.04(17) . 1_565
O68 Cd24 C82 116.96(17) 2_675 1_565
N21 Cd24 C82 92.46(15) . 1_565
N25 Cd24 C82 91.43(15) . 1_565
O83 Cd24 C82 27.46(15) 1_565 1_565
O84 Cd24 C82 27.38(14) 1_565 1_565
C26 N25 C30 116.8(4) . .
C26 N25 Cd24 123.6(3) . .
C30 N25 Cd24 119.5(4) . .
N25 C26 C27 123.7(5) . .
N25 C26 H26 118.2 . .
C27 C26 H26 118.2 . .
C26 C27 C28 119.6(5) . .
C26 C27 H27 120.2 . .
C28 C27 H27 120.2 . .
C29 C28 C27 116.2(5) . .
C29 C28 C31 124.6(5) . .
C27 C28 C31 119.2(5) . .
C30 C29 C28 120.6(5) . .
C30 C29 H29 119.7 . .
C28 C29 H29 119.7 . .
N25 C30 C29 123.0(5) . .
N25 C30 H30 118.5 . .
C29 C30 H30 118.5 . .
C32 C31 C28 125.9(6) . .
C32 C31 H31 117.1 . .
C28 C31 H31 117.1 . .
C31 C32 C33 126.2(6) . .
C31 C32 H32 116.9 . .
C33 C32 H32 116.9 . .
C38 C33 C34 117.9(5) . .
C38 C33 C32 119.4(6) . .
C34 C33 C32 122.7(5) . .
C33 C34 C35 121.4(5) . .
C33 C34 H34 119.3 . .
C35 C34 H34 119.3 . .
C34 C35 C36 120.0(6) . .
C34 C35 H35 120.0 . .
C36 C35 H35 120.0 . .
C37 C36 C35 117.8(5) . .
C37 C36 C39 123.7(5) . .
C35 C36 C39 118.5(5) . .
C38 C37 C36 121.1(6) . .
C38 C37 H37 119.4 . .
C36 C37 H37 119.4 . .
C37 C38 C33 121.8(6) . .
C37 C38 H38 119.1 . .
C33 C38 H38 119.1 . .
C40 C39 C36 127.3(6) . .
C40 C39 H39 116.3 . .
C36 C39 H39 116.3 . .
C39 C40 C41 124.3(6) . .
C39 C40 H40 117.9 . .
C41 C40 H40 117.9 . .
C42 C41 C46 115.4(5) . .
C42 C41 C40 123.1(5) . .
C46 C41 C40 121.4(6) . .
C41 C42 C43 119.5(5) . .
C41 C42 H42 120.2 . .
C43 C42 H42 120.2 . .
N44 C43 C42 125.0(5) . .
N44 C43 H43 117.5 . .
C42 C43 H43 117.5 . .
C45 N44 C43 115.9(5) . .
C45 N44 Cd1 124.5(3) . 1_653
C43 N44 Cd1 119.6(4) . 1_653
N44 C45 C46 123.1(5) . .
N44 C45 H45 118.5 . .
C46 C45 H45 118.5 . .
C45 C46 C41 121.0(6) . .
C45 C46 H46 119.5 . .
C41 C46 H46 119.5 . .
C48 O47 Cd1 118.3(3) . .
O49 C48 O47 123.5(4) . .
O49 C48 C50 118.5(5) . .
O47 C48 C50 118.0(4) . .
C48 O49 Cd1 133.0(3) . 2_577
C51 C50 C55 117.7(4) . .
C51 C50 C48 121.8(4) . .
C55 C50 C48 120.5(4) . .
C52 C51 C50 121.7(5) . .
C52 C51 H51 119.1 . .
C50 C51 H51 119.1 . .
C53 C52 C51 119.6(5) . .
C53 C52 H52 120.2 . .
C51 C52 H52 120.2 . .
C54 C53 C52 119.9(5) . .
C54 C53 O56 124.6(5) . .
C52 C53 O56 115.4(5) . .
C53 C54 C55 120.5(5) . .
C53 C54 H54 119.7 . .
C55 C54 H54 119.7 . .
C54 C55 C50 120.5(5) . .
C54 C55 H55 119.7 . .
C50 C55 H55 119.7 . .
C53 O56 C57 121.1(4) . .
C62 C57 C58 120.9(5) . .
C62 C57 O56 124.3(5) . .
C58 C57 O56 114.7(6) . .
C57 C58 C59 119.4(6) . .
C57 C58 H58 120.3 . .
C59 C58 H58 120.3 . .
C60 C59 C58 121.1(5) . .
C60 C59 H59 119.4 . .
C58 C59 H59 119.4 . .
C59 C60 C61 118.5(5) . .
C59 C60 C63 121.4(5) . .
C61 C60 C63 120.1(5) . .
C62 C61 C60 120.5(6) . .
C62 C61 H61 119.7 . .
C60 C61 H61 119.7 . .
C57 C62 C61 119.5(6) . .
C57 C62 H62 120.3 . .
C61 C62 H62 120.3 . .
O64 C63 O65 123.4(5) . .
O64 C63 C60 117.8(5) . .
O65 C63 C60 118.8(5) . .
O64 C63 Cd1 60.2(3) . 1_545
O65 C63 Cd1 63.3(3) . 1_545
C60 C63 Cd1 176.7(4) . 1_545
C63 O64 Cd1 92.3(3) . 1_545
C63 O65 Cd1 89.1(3) . 1_545
C67 O66 Cd24 124.3(3) . .
O68 C67 O66 124.3(5) . .
O68 C67 C69 118.2(5) . .
O66 C67 C69 117.5(4) . .
C67 O68 Cd24 139.9(3) . 2_675
C74 C69 C70 118.6(5) . .
C74 C69 C67 120.8(5) . .
C70 C69 C67 120.5(4) . .
C71 C70 C69 120.9(5) . .
C71 C70 H70 119.6 . .
C69 C70 H70 119.6 . .
C70 C71 C72 119.7(5) . .
C70 C71 H71 120.2 . .
C72 C71 H71 120.2 . .
C73 C72 O75 124.2(5) . .
C73 C72 C71 120.0(5) . .
O75 C72 C71 115.7(5) . .
C72 C73 C74 120.0(5) . .
C72 C73 H73 120.0 . .
C74 C73 H73 120.0 . .
C69 C74 C73 120.8(5) . .
C69 C74 H74 119.6 . .
C73 C74 H74 119.6 . .
C72 O75 C76 119.7(4) . .
C81 C76 C77 121.2(5) . .
C81 C76 O75 122.3(6) . .
C77 C76 O75 116.2(7) . .
C76 C77 C78 119.2(6) . .
C76 C77 H77 120.4 . .
C78 C77 H77 120.4 . .
C79 C78 C77 120.7(6) . .
C79 C78 H78 119.6 . .
C77 C78 H78 119.6 . .
C78 C79 C80 118.9(5) . .
C78 C79 C82 121.8(5) . .
C80 C79 C82 119.3(6) . .
C81 C80 C79 120.7(6) . .
C81 C80 H80 119.7 . .
C79 C80 H80 119.7 . .
C76 C81 C80 119.1(6) . .
C76 C81 H81 120.4 . .
C80 C81 H81 120.4 . .
O84 C82 O83 123.8(5) . .
O84 C82 C79 118.6(5) . .
O83 C82 C79 117.7(6) . .
O84 C82 Cd24 62.1(3) . 1_545
O83 C82 Cd24 61.6(3) . 1_545
C79 C82 Cd24 178.0(4) . 1_545
C82 O83 Cd24 90.9(3) . 1_545
C82 O84 Cd24 90.5(3) . 1_545
C92 C93 H93A 109.5 . .
C92 C93 H93B 109.5 . .
H93A C93 H93B 109.5 . .
C92 C93 H93C 109.5 . .
H93A C93 H93C 109.5 . .
H93B C93 H93C 109.5 . .
N94 C95 H95A 109.5 . .
N94 C95 H95B 109.5 . .
H95A C95 H95B 109.5 . .
N94 C95 H95C 109.5 . .
H95A C95 H95C 109.5 . .
H95B C95 H95C 109.5 . .
N94 C96 H96A 109.5 . .
N94 C96 H96B 109.5 . .
H96A C96 H96B 109.5 . .
N94 C96 H96C 109.5 . .
H96A C96 H96C 109.5 . .
H96B C96 H96C 109.5 . .
N88 C86 O85 120.7(14) . .
N88 C86 C87 115.0(12) . .
O85 C86 C87 124.2(11) . .
C86 C87 H87A 109.5 . .
C86 C87 H87B 109.5 . .
H87A C87 H87B 109.5 . .
C86 C87 H87C 109.5 . .
H87A C87 H87C 109.5 . .
H87B C87 H87C 109.5 . .
C86 N88 C90 127.8(13) . .
C86 N88 C89 117.6(11) . .
C90 N88 C89 114.6(9) . .
N88 C89 H89A 109.5 . .
N88 C89 H89B 109.5 . .
H89A C89 H89B 109.5 . .
N88 C89 H89C 109.5 . .
H89A C89 H89C 109.5 . .
H89B C89 H89C 109.5 . .
N88 C90 H90A 109.5 . .
N88 C90 H90B 109.5 . .
H90A C90 H90B 109.5 . .
N88 C90 H90C 109.5 . .
H90A C90 H90C 109.5 . .
H90B C90 H90C 109.5 . .
C92 N94 C96 121(2) . .
C92 N94 C95 112(2) . .
C96 N94 C95 127(2) . .
O91 C92 N94 123(3) . .
O91 C92 C93 125(3) . .
N94 C92 C93 112(3) . .
C97 N98 C93 122(3) . .
C97 N98 C96 112(3) . .
C93 N98 C96 125(2) . .
O91 C97 N98 102(3) . .
O91 C97 C95 140(2) . .
N98 C97 C95 118(3) . .

loop_
_geom_bond_atom_site_label_1
_geom_bond_atom_site_label_2
_geom_bond_distance
_geom_bond_site_symmetry_2
Cd1 O47 2.243(3) .
Cd1 O49 2.260(4) 2_577
Cd1 O64 2.354(3) 1_565
Cd1 N2 2.370(4) .
Cd1 N44 2.390(4) 1_457
Cd1 O65 2.422(3) 1_565
Cd1 C63 2.711(5) 1_565
N2 C3 1.329(7) .
N2 C7 1.336(6) .
C3 C4 1.385(7) .
C3 H3 0.9300 .
C4 C5 1.392(7) .
C4 H4 0.9300 .
C5 C6 1.376(8) .
C5 C8 1.515(7) .
C6 C7 1.381(7) .
C6 H6 0.9300 .
C7 H7 0.9300 .
C8 C9 1.553(7) .
C8 C9 1.669(9) 2_576
C8 H8 0.9800 .
C9 C10 1.520(7) .
C9 H9 0.9800 .
C10 C11 1.364(8) .
C10 C15 1.372(8) .
C11 C12 1.371(7) .
C11 H11 0.9300 .
C12 C13 1.392(7) .
C12 H12 0.9300 .
C13 C14 1.385(8) .
C13 C16 1.463(7) .
C14 C15 1.406(7) .
C14 H14 0.9300 .
C15 H15 0.9300 .
C16 C17 1.323(7) .
C16 H16 0.9300 .
C17 C18 1.461(6) .
C17 H17 0.9300 .
C18 C19 1.379(7) .
C18 C23 1.386(7) .
C19 C20 1.376(6) .
C19 H19 0.9300 .
C20 N21 1.336(6) .
C20 H20 0.9300 .
N21 C22 1.318(6) .
N21 Cd24 2.336(4) .
C22 C23 1.385(7) .
C22 H22 0.9300 .
C23 H23 0.9300 .
Cd24 O66 2.250(3) .
Cd24 O68 2.276(4) 2_675
Cd24 N25 2.337(4) .
Cd24 O83 2.387(4) 1_565
Cd24 O84 2.398(3) 1_565
Cd24 C82 2.712(5) 1_565
N25 C26 1.331(6) .
N25 C30 1.332(6) .
C26 C27 1.372(7) .
C26 H26 0.9300 .
C27 C28 1.389(7) .
C27 H27 0.9300 .
C28 C29 1.381(8) .
C28 C31 1.482(7) .
C29 C30 1.368(7) .
C29 H29 0.9300 .
C30 H30 0.9300 .
C31 C32 1.299(7) .
C31 H31 0.9300 .
C32 C33 1.472(7) .
C32 H32 0.9300 .
C33 C38 1.375(8) .
C33 C34 1.388(8) .
C34 C35 1.394(7) .
C34 H34 0.9300 .
C35 C36 1.399(7) .
C35 H35 0.9300 .
C36 C37 1.397(8) .
C36 C39 1.460(7) .
C37 C38 1.371(7) .
C37 H37 0.9300 .
C38 H38 0.9300 .
C39 C40 1.320(7) .
C39 H39 0.9300 .
C40 C41 1.470(7) .
C40 H40 0.9300 .
C41 C42 1.368(7) .
C41 C46 1.381(7) .
C42 C43 1.369(7) .
C42 H42 0.9300 .
C43 N44 1.319(6) .
C43 H43 0.9300 .
N44 C45 1.310(7) .
C45 C46 1.376(7) .
C45 H45 0.9300 .
C46 H46 0.9300 .
O47 C48 1.260(5) .
C48 O49 1.256(6) .
C48 C50 1.486(6) .
C50 C51 1.379(7) .
C50 C55 1.385(6) .
C51 C52 1.374(7) .
C51 H51 0.9300 .
C52 C53 1.371(7) .
C52 H52 0.9300 .
C53 C54 1.361(8) .
C53 O56 1.380(6) .
C54 C55 1.381(7) .
C54 H54 0.9300 .
C55 H55 0.9300 .
O56 C57 1.386(6) .
C57 C62 1.363(8) .
C57 C58 1.367(7) .
C58 C59 1.384(7) .
C58 H58 0.9300 .
C59 C60 1.368(7) .
C59 H59 0.9300 .
C60 C61 1.391(7) .
C60 C63 1.511(7) .
C61 C62 1.386(8) .
C61 H61 0.9300 .
C62 H62 0.9300 .
C63 O64 1.252(6) .
C63 O65 1.255(6) .
O66 C67 1.264(6) .
C67 O68 1.254(6) .
C67 C69 1.504(6) .
C69 C74 1.378(7) .
C69 C70 1.390(7) .
C70 C71 1.378(7) .
C70 H70 0.9300 .
C71 C72 1.381(7) .
C71 H71 0.9300 .
C72 C73 1.375(7) .
C72 O75 1.380(6) .
C73 C74 1.380(7) .
C73 H73 0.9300 .
C74 H74 0.9300 .
O75 C76 1.393(6) .
C76 C81 1.361(9) .
C76 C77 1.364(8) .
C77 C78 1.395(7) .
C77 H77 0.9300 .
C78 C79 1.359(8) .
C78 H78 0.9300 .
C79 C80 1.386(7) .
C79 C82 1.518(7) .
C80 C81 1.386(7) .
C80 H80 0.9300 .
C81 H81 0.9300 .
C82 O84 1.247(6) .
C82 O83 1.251(6) .
O91 C92 1.19(3) .
O91 C97 1.33(4) .
C93 N98 1.50(3) .
C93 C92 1.58(3) .
C93 H93A 0.9600 .
C93 H93B 0.9600 .
C93 H93C 0.9600 .
C95 C97 1.40(4) .
C95 N94 1.49(2) .
C95 H95A 0.9600 .
C95 H95B 0.9600 .
C95 H95C 0.9600 .
C96 N94 1.47(2) .
C96 N98 1.56(2) .
C96 H96A 0.9600 .
C96 H96B 0.9600 .
C96 H96C 0.9600 .
O85 C86 1.264(12) .
C86 N88 1.206(11) .
C86 C87 1.556(14) .
C87 H87A 0.9600 .
C87 H87B 0.9600 .
C87 H87C 0.9600 .
N88 C90 1.480(11) .
N88 C89 1.590(12) .
C89 H89A 0.9600 .
C89 H89B 0.9600 .
C89 H89C 0.9600 .
C90 H90A 0.9600 .
C90 H90B 0.9600 .
C90 H90C 0.9600 .
N94 C92 1.33(5) .
N98 C97 1.40(4) .
